data_4309605
loop_
_publ_author_name
'Yu-Bin Dong'
'Qiang Zhang'
'Le Wang'
'Jian-Ping Ma'
'Ru-Qi Huang'
'Da-Zhong Shen'
'De-Zhan Chen'

_publ_section_title
;
Organometallic Coordination Polymers Generated from Bent
Bis(acetylenylphenyl)oxadiazole Ligands and Ag(I) Salts
;
_journal_name_full 'Inorganic Chemistry'
_journal_page_first 6591
_journal_page_last 6608
_journal_paper_doi 10.1021/ic0508223
_journal_volume 44
_journal_year 2005
_chemical_formula_sum 'C20 H10 Ag2 F6 N2 O7 S2'
_chemical_formula_weight 784.16
_chemical_name_systematic
; 
 ? 
;
_space_group_IT_number 2
_symmetry_cell_setting triclinic
_symmetry_space_group_name_Hall '-P 1'
_symmetry_space_group_name_H-M 'P -1'
_atom_sites_solution_hydrogens geom
_atom_sites_solution_primary direct
_atom_sites_solution_secondary difmap
_audit_creation_method SHELXL-97
_cell_angle_alpha 98.894(5)
_cell_angle_beta 102.360(6)
_cell_angle_gamma 90.319(5)
_cell_formula_units_Z 2
_cell_length_a 10.292(4)
_cell_length_b 10.794(4)
_cell_length_c 11.399(5)
_cell_measurement_reflns_used 2459
_cell_measurement_temperature 298(2)
_cell_measurement_theta_max 26.461
_cell_measurement_theta_min 2.431
_cell_volume 1221.1(8)
_computing_cell_refinement 'Bruker SMART'
_computing_data_collection 'Bruker SMART'
_computing_data_reduction 'Bruker SAINT'
_computing_molecular_graphics 'Bruker SHELXTL'
_computing_publication_material 'Bruker SHELXTL'
_computing_structure_refinement 'SHELXL-97 (Sheldrick, 1997)'
_computing_structure_solution 'SHELXS-97 (Sheldrick, 1990)'
_diffrn_ambient_temperature 298(2)
_diffrn_measured_fraction_theta_full 0.972
_diffrn_measured_fraction_theta_max 0.972
_diffrn_measurement_device_type 'CCD area detector'
_diffrn_measurement_method 'phi and omega scans'
_diffrn_radiation_monochromator graphite
_diffrn_radiation_source 'fine-focus sealed tube'
_diffrn_radiation_type MoK\a
_diffrn_radiation_wavelength 0.71073
_diffrn_reflns_av_R_equivalents 0.0212
_diffrn_reflns_av_sigmaI/netI 0.0474
_diffrn_reflns_limit_h_max 12
_diffrn_reflns_limit_h_min -9
_diffrn_reflns_limit_k_max 13
_diffrn_reflns_limit_k_min -11
_diffrn_reflns_limit_l_max 13
_diffrn_reflns_limit_l_min -13
_diffrn_reflns_number 6538
_diffrn_reflns_theta_full 25.50
_diffrn_reflns_theta_max 25.50
_diffrn_reflns_theta_min 1.85
_exptl_absorpt_coefficient_mu 1.866
_exptl_absorpt_correction_T_max 0.8650
_exptl_absorpt_correction_T_min 0.6842
_exptl_absorpt_correction_type multi-scan
_exptl_absorpt_process_details sadabs
_exptl_crystal_colour colourless
_exptl_crystal_density_diffrn 2.133
_exptl_crystal_density_method 'not measured'
_exptl_crystal_description block
_exptl_crystal_F_000 760
_exptl_crystal_size_max 0.22
_exptl_crystal_size_mid 0.16
_exptl_crystal_size_min 0.08
_refine_diff_density_max 1.001
_refine_diff_density_min -0.592
_refine_diff_density_rms 0.114
_refine_ls_extinction_method none
_refine_ls_goodness_of_fit_ref 1.000
_refine_ls_hydrogen_treatment mixed
_refine_ls_matrix_type full
_refine_ls_number_parameters 352
_refine_ls_number_reflns 4424
_refine_ls_number_restraints 0
_refine_ls_restrained_S_all 1.000
_refine_ls_R_factor_all 0.0659
_refine_ls_R_factor_gt 0.0559
_refine_ls_shift/su_max 0.001
_refine_ls_shift/su_mean 0.000
_refine_ls_structure_factor_coef Fsqd
_refine_ls_weighting_details 'calc w=1/[\s^2^(Fo^2^)+(0.0874P)^2^+3.6952P] where P=(Fo^2^+2Fc^2^)/3'
_refine_ls_weighting_scheme calc
_refine_ls_wR_factor_gt 0.1513
_refine_ls_wR_factor_ref 0.1601
_reflns_number_gt 3698
_reflns_number_total 4424
_reflns_threshold_expression >2sigma(I)
_cod_data_source_file ic0508223si20050521_042346_1.cif
_cod_data_source_block 1
_cod_depositor_comments
;
The following automatic conversions were performed:
'_symmetry_cell_setting' value 'Triclinic' changed to 'triclinic'
according to '/home/saulius/struct/CIF-dictionaries/cif_core.dic'
dictionary named 'cif_core.dic' version 2.4.1 from 2010-06-29.

Automatic conversion script
Id: cif_fix_enum 1527 2010-12-29 10:47:43Z saulius 
;
_cod_original_cell_volume 1221.2(8)
_cod_database_code 4309605

loop_
_symmetry_equiv_pos_as_xyz
'x, y, z'
'-x, -y, -z'

loop_
_atom_site_label
_atom_site_type_symbol
_atom_site_fract_x
_atom_site_fract_y
_atom_site_fract_z
_atom_site_U_iso_or_equiv
_atom_site_adp_type
_atom_site_occupancy
_atom_site_symmetry_multiplicity
_atom_site_calc_flag
_atom_site_refinement_flags
_atom_site_disorder_assembly
_atom_site_disorder_group
Ag1 Ag 0.40011(5) 0.66720(5) 0.06491(5) 0.0512(2) Uani 1 1 d . . .
Ag2 Ag 0.04718(6) 0.65589(6) 0.02462(7) 0.0647(2) Uani 1 1 d . . .
N1 N 0.1531(5) 0.8289(5) 0.1298(5) 0.0383(12) Uani 1 1 d . . .
N2 N 0.2930(5) 0.8264(5) 0.1722(5) 0.0390(12) Uani 1 1 d . . .
C1 C -0.1231(7) 0.9339(6) 0.0834(7) 0.0458(16) Uani 1 1 d . . .
H1 H -0.1175 0.8528 0.0434 0.055 Uiso 1 1 calc R . .
C2 C -0.2426(7) 0.9912(7) 0.0671(7) 0.0479(17) Uani 1 1 d . . .
H2 H -0.3178 0.9480 0.0171 0.058 Uiso 1 1 calc R . .
C3 C -0.2529(6) 1.1122(6) 0.1239(6) 0.0406(15) Uani 1 1 d . . .
C4 C -0.3768(7) 1.1758(7) 0.1065(7) 0.0472(17) Uani 1 1 d . . .
C5 C -0.4759(8) 1.2297(8) 0.0953(8) 0.061(2) Uani 1 1 d . . .
H5 H -0.5501 1.2332 0.1300 0.074 Uiso 1 1 calc R . .
C6 C -0.1398(7) 1.1747(7) 0.2019(7) 0.0521(18) Uani 1 1 d . . .
H6 H -0.1460 1.2553 0.2425 0.062 Uiso 1 1 calc R . .
C7 C -0.0193(7) 1.1171(7) 0.2186(7) 0.0511(18) Uani 1 1 d . . .
H7 H 0.0560 1.1591 0.2695 0.061 Uiso 1 1 calc R . .
C8 C -0.0115(6) 0.9954(6) 0.1586(6) 0.0367(14) Uani 1 1 d . . .
C9 C 0.1180(6) 0.9387(6) 0.1734(6) 0.0397(14) Uani 1 1 d . . .
C10 C 0.3294(6) 0.9328(6) 0.2379(6) 0.0407(15) Uani 1 1 d . . .
C11 C 0.4599(6) 0.9851(6) 0.3057(6) 0.0384(14) Uani 1 1 d . . .
C12 C 0.5700(8) 0.9102(8) 0.3112(9) 0.068(3) Uani 1 1 d . . .
H12 H 0.5618 0.8284 0.2693 0.082 Uiso 1 1 calc R . .
C13 C 0.6931(7) 0.9601(8) 0.3810(8) 0.065(2) Uani 1 1 d . . .
H13 H 0.7674 0.9111 0.3846 0.079 Uiso 1 1 calc R . .
C14 C 0.7058(7) 1.0784(7) 0.4432(7) 0.0500(17) Uani 1 1 d . . .
C15 C 0.8334(8) 1.1298(8) 0.5190(8) 0.0579(19) Uani 1 1 d . . .
C16 C 0.9303(9) 1.1726(9) 0.5836(9) 0.074(3) Uani 1 1 d . . .
H16 H 1.0086 1.2071 0.6358 0.089 Uiso 1 1 calc R . .
C17 C 0.5965(8) 1.1533(8) 0.4326(9) 0.067(2) Uani 1 1 d . . .
H17 H 0.6052 1.2359 0.4723 0.080 Uiso 1 1 calc R . .
C18 C 0.4755(8) 1.1059(7) 0.3639(8) 0.061(2) Uani 1 1 d . . .
H18 H 0.4028 1.1572 0.3568 0.074 Uiso 1 1 calc R . .
C19 C 0.2389(10) 0.4487(8) -0.3143(8) 0.063(2) Uani 1 1 d . . .
C20 C 0.2394(9) 0.4533(9) 0.3423(8) 0.065(2) Uani 1 1 d . . .
O1 O 0.2249(4) 1.0088(4) 0.2445(4) 0.0404(10) Uani 1 1 d . . .
O2 O 0.3412(6) 0.4950(7) 0.1652(6) 0.0797(19) Uani 1 1 d . . .
O3 O 0.2404(6) 0.2919(6) 0.1539(6) 0.0702(16) Uani 1 1 d . . .
O4 O 0.1018(5) 0.4682(6) 0.1286(5) 0.0607(14) Uani 1 1 d . . .
O5 O 0.1409(6) 0.3358(5) -0.1689(6) 0.0692(16) Uani 1 1 d . . .
O6 O 0.3757(6) 0.3921(9) -0.1182(6) 0.095(2) Uani 1 1 d . . .
O7 O 0.2174(6) 0.5520(5) -0.1008(5) 0.0563(13) Uani 1 1 d . . .
F1 F 0.3227(9) 0.5355(7) -0.3230(6) 0.119(3) Uani 1 1 d . . .
F2 F 0.1218(8) 0.4857(8) -0.3659(6) 0.117(2) Uani 1 1 d . . .
F3 F 0.2581(8) 0.3441(6) -0.3805(5) 0.106(2) Uani 1 1 d . . .
F4 F 0.1430(8) 0.3922(8) 0.3692(6) 0.117(2) Uani 1 1 d . . .
F5 F 0.3553(7) 0.4192(8) 0.4008(5) 0.112(2) Uani 1 1 d . . .
F6 F 0.2289(10) 0.5699(7) 0.3824(7) 0.140(3) Uani 1 1 d . . .
S1 S 0.23146(16) 0.42543(17) 0.18048(15) 0.0435(4) Uani 1 1 d . . .
S2 S 0.24443(16) 0.42973(16) -0.15879(15) 0.0399(4) Uani 1 1 d . . .

loop_
_atom_site_aniso_label
_atom_site_aniso_U_11
_atom_site_aniso_U_22
_atom_site_aniso_U_33
_atom_site_aniso_U_23
_atom_site_aniso_U_13
_atom_site_aniso_U_12
Ag1 0.0378(3) 0.0462(3) 0.0647(4) 0.0027(3) 0.0048(3) 0.0070(2)
Ag2 0.0476(4) 0.0435(4) 0.0884(5) -0.0083(3) -0.0042(3) 0.0016(3)
N1 0.034(3) 0.034(3) 0.044(3) 0.007(2) 0.002(2) 0.004(2)
N2 0.032(3) 0.041(3) 0.040(3) 0.001(2) 0.004(2) 0.008(2)
C1 0.037(4) 0.034(3) 0.061(4) 0.000(3) 0.004(3) -0.001(3)
C2 0.031(3) 0.046(4) 0.065(5) 0.012(3) 0.004(3) 0.001(3)
C3 0.034(3) 0.038(3) 0.054(4) 0.010(3) 0.017(3) 0.004(3)
C4 0.039(4) 0.049(4) 0.059(4) 0.020(3) 0.016(3) 0.004(3)
C5 0.043(4) 0.062(5) 0.086(6) 0.015(4) 0.028(4) 0.005(4)
C6 0.047(4) 0.040(4) 0.065(5) -0.002(3) 0.010(4) 0.009(3)
C7 0.040(4) 0.042(4) 0.063(5) -0.009(3) 0.004(3) -0.001(3)
C8 0.031(3) 0.030(3) 0.049(4) 0.007(3) 0.007(3) 0.000(2)
C9 0.036(3) 0.036(3) 0.046(4) 0.009(3) 0.004(3) 0.000(3)
C10 0.031(3) 0.039(4) 0.049(4) 0.008(3) 0.001(3) 0.004(3)
C11 0.030(3) 0.037(3) 0.045(4) 0.003(3) 0.003(3) 0.001(3)
C12 0.039(4) 0.045(4) 0.102(7) -0.017(4) -0.005(4) 0.002(3)
C13 0.034(4) 0.058(5) 0.090(6) -0.007(4) -0.005(4) 0.008(3)
C14 0.045(4) 0.050(4) 0.051(4) 0.004(3) 0.004(3) -0.008(3)
C15 0.049(4) 0.059(5) 0.060(5) 0.005(4) 0.003(4) -0.008(4)
C16 0.049(5) 0.075(6) 0.085(7) 0.000(5) -0.006(5) -0.011(4)
C17 0.051(5) 0.041(4) 0.091(6) -0.008(4) -0.008(4) 0.003(4)
C18 0.045(4) 0.041(4) 0.088(6) 0.000(4) -0.002(4) 0.009(3)
C19 0.089(7) 0.049(4) 0.051(5) 0.013(4) 0.015(4) 0.006(4)
C20 0.068(6) 0.068(6) 0.053(5) 0.004(4) 0.007(4) 0.000(4)
O1 0.033(2) 0.032(2) 0.053(3) -0.0008(19) 0.007(2) 0.0007(18)
O2 0.047(3) 0.110(5) 0.088(4) 0.047(4) 0.007(3) -0.010(3)
O3 0.062(4) 0.061(4) 0.079(4) -0.011(3) 0.013(3) 0.016(3)
O4 0.047(3) 0.072(4) 0.058(3) 0.015(3) -0.002(2) 0.015(3)
O5 0.082(4) 0.056(3) 0.072(4) 0.010(3) 0.023(3) -0.014(3)
O6 0.048(3) 0.168(7) 0.073(4) 0.037(4) 0.010(3) 0.050(4)
O7 0.066(3) 0.046(3) 0.054(3) -0.003(2) 0.016(3) -0.001(3)
F1 0.171(7) 0.118(5) 0.089(4) 0.023(4) 0.070(5) -0.038(5)
F2 0.130(6) 0.150(6) 0.065(4) 0.039(4) -0.007(4) 0.047(5)
F3 0.188(7) 0.077(4) 0.060(3) 0.002(3) 0.049(4) 0.032(4)
F4 0.120(6) 0.170(7) 0.072(4) 0.019(4) 0.044(4) -0.019(5)
F5 0.100(5) 0.169(7) 0.059(4) 0.030(4) -0.010(3) 0.029(5)
F6 0.193(8) 0.098(5) 0.104(5) -0.047(4) 0.022(5) 0.022(5)
S1 0.0357(9) 0.0537(10) 0.0402(9) 0.0090(7) 0.0050(7) 0.0024(7)
S2 0.0349(8) 0.0441(9) 0.0408(9) 0.0088(7) 0.0070(7) 0.0042(7)

loop_
_atom_type_symbol
_atom_type_description
_atom_type_scat_dispersion_real
_atom_type_scat_dispersion_imag
_atom_type_scat_source
C C 0.0033 0.0016 'International Tables Vol C Tables 4.2.6.8 and 6.1.1.4'
H H 0.0000 0.0000 'International Tables Vol C Tables 4.2.6.8 and 6.1.1.4'
N N 0.0061 0.0033 'International Tables Vol C Tables 4.2.6.8 and 6.1.1.4'
O O 0.0106 0.0060 'International Tables Vol C Tables 4.2.6.8 and 6.1.1.4'
F F 0.0171 0.0103 'International Tables Vol C Tables 4.2.6.8 and 6.1.1.4'
S S 0.1246 0.1234 'International Tables Vol C Tables 4.2.6.8 and 6.1.1.4'
Ag Ag -0.8971 1.1015 'International Tables Vol C Tables 4.2.6.8 and 6.1.1.4'

loop_
_geom_angle_atom_site_label_1
_geom_angle_atom_site_label_2
_geom_angle_atom_site_label_3
_geom_angle
_geom_angle_site_symmetry_1
_geom_angle_site_symmetry_3
_geom_angle_publ_flag
N2 Ag1 O6 127.5(2) . 2_665 ?
N2 Ag1 O2 96.5(2) . . ?
O6 Ag1 O2 86.9(2) 2_665 . ?
N2 Ag1 O7 105.32(18) . . ?
O6 Ag1 O7 126.6(2) 2_665 . ?
O2 Ag1 O7 79.3(2) . . ?
N2 Ag1 C5 104.9(2) . 2_575 ?
O6 Ag1 C5 85.4(3) 2_665 2_575 ?
O2 Ag1 C5 157.6(3) . 2_575 ?
O7 Ag1 C5 88.5(2) . 2_575 ?
N1 Ag2 O4 157.8(2) . 2_565 ?
N1 Ag2 O4 112.68(19) . . ?
O4 Ag2 O4 89.37(18) 2_565 . ?
N1 Ag2 O7 104.00(18) . . ?
O4 Ag2 O7 81.46(19) 2_565 . ?
O4 Ag2 O7 80.69(18) . . ?
C9 N1 N2 106.6(5) . . ?
C9 N1 Ag2 135.2(4) . . ?
N2 N1 Ag2 118.0(4) . . ?
C10 N2 N1 106.3(5) . . ?
C10 N2 Ag1 135.1(4) . . ?
N1 N2 Ag1 115.4(4) . . ?
C2 C1 C8 120.4(7) . . ?
C2 C1 H1 119.8 . . ?
C8 C1 H1 119.8 . . ?
C1 C2 C3 120.8(7) . . ?
C1 C2 H2 119.6 . . ?
C3 C2 H2 119.6 . . ?
C2 C3 C6 119.0(6) . . ?
C2 C3 C4 122.0(6) . . ?
C6 C3 C4 119.0(6) . . ?
C5 C4 C3 178.1(9) . . ?
C4 C5 Ag1 88.0(5) . 2_575 ?
C4 C5 H5 136.0 . . ?
Ag1 C5 H5 136.0 2_575 . ?
C7 C6 C3 120.3(7) . . ?
C7 C6 H6 119.9 . . ?
C3 C6 H6 119.9 . . ?
C6 C7 C8 119.5(7) . . ?
C6 C7 H7 120.3 . . ?
C8 C7 H7 120.3 . . ?
C1 C8 C7 120.0(6) . . ?
C1 C8 C9 121.5(6) . . ?
C7 C8 C9 118.4(6) . . ?
N1 C9 O1 111.1(5) . . ?
N1 C9 C8 131.3(6) . . ?
O1 C9 C8 117.7(5) . . ?
N2 C10 O1 112.3(6) . . ?
N2 C10 C11 131.7(6) . . ?
O1 C10 C11 116.0(6) . . ?
C18 C11 C12 119.5(6) . . ?
C18 C11 C10 121.0(6) . . ?
C12 C11 C10 119.5(6) . . ?
C11 C12 C13 118.7(7) . . ?
C11 C12 H12 120.6 . . ?
C13 C12 H12 120.6 . . ?
C14 C13 C12 121.1(7) . . ?
C14 C13 H13 119.4 . . ?
C12 C13 H13 119.4 . . ?
C13 C14 C17 119.3(7) . . ?
C13 C14 C15 121.3(7) . . ?
C17 C14 C15 119.3(7) . . ?
C16 C15 C14 176.3(10) . . ?
C15 C16 H16 180.0 . . ?
C18 C17 C14 120.1(7) . . ?
C18 C17 H17 119.9 . . ?
C14 C17 H17 119.9 . . ?
C11 C18 C17 121.1(7) . . ?
C11 C18 H18 119.5 . . ?
C17 C18 H18 119.5 . . ?
F3 C19 F1 109.8(8) . . ?
F3 C19 F2 106.3(8) . . ?
F1 C19 F2 104.5(8) . . ?
F3 C19 S2 111.9(6) . . ?
F1 C19 S2 112.7(6) . . ?
F2 C19 S2 111.2(7) . . ?
F6 C20 F4 106.9(9) . . ?
F6 C20 F5 107.2(8) . . ?
F4 C20 F5 109.9(8) . . ?
F6 C20 S1 111.9(7) . . ?
F4 C20 S1 111.1(6) . . ?
F5 C20 S1 109.7(6) . . ?
C9 O1 C10 103.8(5) . . ?
S1 O2 Ag1 142.3(4) . . ?
S1 O4 Ag2 121.9(3) . 2_565 ?
S1 O4 Ag2 128.5(3) . . ?
Ag2 O4 Ag2 90.63(18) 2_565 . ?
S2 O6 Ag1 175.4(4) . 2_665 ?
S2 O7 Ag1 117.7(3) . . ?
S2 O7 Ag2 138.7(3) . . ?
Ag1 O7 Ag2 87.14(15) . . ?
O2 S1 O3 114.7(4) . . ?
O2 S1 O4 115.6(4) . . ?
O3 S1 O4 112.8(4) . . ?
O2 S1 C20 104.9(4) . . ?
O3 S1 C20 103.2(4) . . ?
O4 S1 C20 103.8(4) . . ?
O6 S2 O7 114.2(4) . . ?
O6 S2 O5 115.4(5) . . ?
O7 S2 O5 113.9(3) . . ?
O6 S2 C19 103.3(4) . . ?
O7 S2 C19 104.3(3) . . ?
O5 S2 C19 103.8(4) . . ?

loop_
_geom_bond_atom_site_label_1
_geom_bond_atom_site_label_2
_geom_bond_distance
_geom_bond_site_symmetry_2
_geom_bond_publ_flag
Ag1 N2 2.369(5) . ?
Ag1 O6 2.375(6) 2_665 ?
Ag1 O2 2.464(6) . ?
Ag1 O7 2.525(5) . ?
Ag1 C5 2.532(8) 2_575 ?
Ag2 N1 2.200(5) . ?
Ag2 O4 2.303(6) 2_565 ?
Ag2 O4 2.509(6) . ?
Ag2 O7 2.640(5) . ?
N1 C9 1.297(8) . ?
N1 N2 1.419(7) . ?
N2 C10 1.276(8) . ?
C1 C2 1.370(10) . ?
C1 C8 1.375(9) . ?
C1 H1 0.9300 . ?
C2 C3 1.381(10) . ?
C2 H2 0.9300 . ?
C3 C6 1.401(10) . ?
C3 C4 1.443(9) . ?
C4 C5 1.170(10) . ?
C5 Ag1 2.532(8) 2_575 ?
C5 H5 0.9300 . ?
C6 C7 1.380(10) . ?
C6 H6 0.9300 . ?
C7 C8 1.396(9) . ?
C7 H7 0.9300 . ?
C8 C9 1.458(9) . ?
C9 O1 1.364(8) . ?
C10 O1 1.364(8) . ?
C10 C11 1.461(9) . ?
C11 C18 1.359(10) . ?
C11 C12 1.392(10) . ?
C12 C13 1.399(10) . ?
C12 H12 0.9300 . ?
C13 C14 1.353(11) . ?
C13 H13 0.9300 . ?
C14 C17 1.383(11) . ?
C14 C15 1.462(10) . ?
C15 C16 1.152(11) . ?
C16 H16 0.9300 . ?
C17 C18 1.371(11) . ?
C17 H17 0.9300 . ?
C18 H18 0.9300 . ?
C19 F3 1.299(10) . ?
C19 F1 1.299(11) . ?
C19 F2 1.316(11) . ?
C19 S2 1.805(8) . ?
C20 F6 1.284(11) . ?
C20 F4 1.304(11) . ?
C20 F5 1.320(11) . ?
C20 S1 1.807(9) . ?
O2 S1 1.409(6) . ?
O3 S1 1.434(6) . ?
O4 S1 1.448(5) . ?
O4 Ag2 2.303(6) 2_565 ?
O5 S2 1.441(6) . ?
O6 S2 1.414(6) . ?
O6 Ag1 2.375(6) 2_665 ?
O7 S2 1.438(5) . ?

loop_
_geom_torsion_atom_site_label_1
_geom_torsion_atom_site_label_2
_geom_torsion_atom_site_label_3
_geom_torsion_atom_site_label_4
_geom_torsion
_geom_torsion_site_symmetry_1
_geom_torsion_site_symmetry_2
_geom_torsion_site_symmetry_3
_geom_torsion_site_symmetry_4
_geom_torsion_publ_flag
O4 Ag2 N1 C9 49.2(9) 2_565 . . . ?
O4 Ag2 N1 C9 -123.3(6) . . . . ?
O7 Ag2 N1 C9 151.1(6) . . . . ?
O4 Ag2 N1 N2 -136.7(5) 2_565 . . . ?
O4 Ag2 N1 N2 50.8(5) . . . . ?
O7 Ag2 N1 N2 -34.8(4) . . . . ?
C9 N1 N2 C10 0.7(7) . . . . ?
Ag2 N1 N2 C10 -175.0(4) . . . . ?
C9 N1 N2 Ag1 -162.3(4) . . . . ?
Ag2 N1 N2 Ag1 22.0(5) . . . . ?
O6 Ag1 N2 C10 32.8(8) 2_665 . . . ?
O2 Ag1 N2 C10 123.9(7) . . . . ?
O7 Ag1 N2 C10 -155.5(6) . . . . ?
C5 Ag1 N2 C10 -63.0(7) 2_575 . . . ?
O6 Ag1 N2 N1 -170.6(4) 2_665 . . . ?
O2 Ag1 N2 N1 -79.5(4) . . . . ?
O7 Ag1 N2 N1 1.1(4) . . . . ?
C5 Ag1 N2 N1 93.6(4) 2_575 . . . ?
C8 C1 C2 C3 1.1(11) . . . . ?
C1 C2 C3 C6 -2.0(11) . . . . ?
C1 C2 C3 C4 178.8(7) . . . . ?
C2 C3 C4 C5 163(24) . . . . ?
C6 C3 C4 C5 -16(25) . . . . ?
C3 C4 C5 Ag1 100(25) . . . 2_575 ?
C2 C3 C6 C7 1.9(11) . . . . ?
C4 C3 C6 C7 -178.9(7) . . . . ?
C3 C6 C7 C8 -0.9(12) . . . . ?
C2 C1 C8 C7 -0.1(11) . . . . ?
C2 C1 C8 C9 -177.3(6) . . . . ?
C6 C7 C8 C1 0.0(11) . . . . ?
C6 C7 C8 C9 177.3(7) . . . . ?
N2 N1 C9 O1 -1.4(7) . . . . ?
Ag2 N1 C9 O1 173.3(4) . . . . ?
N2 N1 C9 C8 178.5(7) . . . . ?
Ag2 N1 C9 C8 -6.9(11) . . . . ?
C1 C8 C9 N1 -3.4(11) . . . . ?
C7 C8 C9 N1 179.3(7) . . . . ?
C1 C8 C9 O1 176.5(6) . . . . ?
C7 C8 C9 O1 -0.8(9) . . . . ?
N1 N2 C10 O1 0.2(7) . . . . ?
Ag1 N2 C10 O1 158.2(4) . . . . ?
N1 N2 C10 C11 179.8(7) . . . . ?
Ag1 N2 C10 C11 -22.2(12) . . . . ?
N2 C10 C11 C18 175.7(8) . . . . ?
O1 C10 C11 C18 -4.7(10) . . . . ?
N2 C10 C11 C12 -4.5(12) . . . . ?
O1 C10 C11 C12 175.2(7) . . . . ?
C18 C11 C12 C13 2.6(14) . . . . ?
C10 C11 C12 C13 -177.2(8) . . . . ?
C11 C12 C13 C14 0.6(15) . . . . ?
C12 C13 C14 C17 -3.3(14) . . . . ?
C12 C13 C14 C15 178.2(9) . . . . ?
C13 C14 C15 C16 -133(15) . . . . ?
C17 C14 C15 C16 49(16) . . . . ?
C13 C14 C17 C18 2.7(14) . . . . ?
C15 C14 C17 C18 -178.7(9) . . . . ?
C12 C11 C18 C17 -3.2(14) . . . . ?
C10 C11 C18 C17 176.7(8) . . . . ?
C14 C17 C18 C11 0.5(15) . . . . ?
N1 C9 O1 C10 1.4(7) . . . . ?
C8 C9 O1 C10 -178.5(6) . . . . ?
N2 C10 O1 C9 -0.9(7) . . . . ?
C11 C10 O1 C9 179.4(6) . . . . ?
N2 Ag1 O2 S1 63.5(8) . . . . ?
O6 Ag1 O2 S1 -169.0(8) 2_665 . . . ?
O7 Ag1 O2 S1 -40.9(7) . . . . ?
C5 Ag1 O2 S1 -98.9(9) 2_575 . . . ?
N1 Ag2 O4 S1 -49.6(5) . . . . ?
O4 Ag2 O4 S1 133.2(5) 2_565 . . . ?
O7 Ag2 O4 S1 51.8(4) . . . . ?
N1 Ag2 O4 Ag2 177.17(18) . . . 2_565 ?
O4 Ag2 O4 Ag2 0.0 2_565 . . 2_565 ?
O7 Ag2 O4 Ag2 -81.45(19) . . . 2_565 ?
N2 Ag1 O7 S2 -162.7(3) . . . . ?
O6 Ag1 O7 S2 9.1(5) 2_665 . . . ?
O2 Ag1 O7 S2 -68.9(3) . . . . ?
C5 Ag1 O7 S2 92.2(4) 2_575 . . . ?
N2 Ag1 O7 Ag2 -17.3(2) . . . . ?
O6 Ag1 O7 Ag2 154.5(2) 2_665 . . . ?
O2 Ag1 O7 Ag2 76.6(2) . . . . ?
C5 Ag1 O7 Ag2 -122.3(2) 2_575 . . . ?
N1 Ag2 O7 S2 156.3(5) . . . . ?
O4 Ag2 O7 S2 -45.7(5) 2_565 . . . ?
O4 Ag2 O7 S2 45.1(5) . . . . ?
N1 Ag2 O7 Ag1 25.8(2) . . . . ?
O4 Ag2 O7 Ag1 -176.12(19) 2_565 . . . ?
O4 Ag2 O7 Ag1 -85.36(18) . . . . ?
Ag1 O2 S1 O3 128.1(7) . . . . ?
Ag1 O2 S1 O4 -5.8(9) . . . . ?
Ag1 O2 S1 C20 -119.4(7) . . . . ?
Ag2 O4 S1 O2 117.5(5) 2_565 . . . ?
Ag2 O4 S1 O2 -3.4(6) . . . . ?
Ag2 O4 S1 O3 -17.2(5) 2_565 . . . ?
Ag2 O4 S1 O3 -138.1(4) . . . . ?
Ag2 O4 S1 C20 -128.3(4) 2_565 . . . ?
Ag2 O4 S1 C20 110.9(5) . . . . ?
F6 C20 S1 O2 61.4(9) . . . . ?
F4 C20 S1 O2 -179.2(7) . . . . ?
F5 C20 S1 O2 -57.5(8) . . . . ?
F6 C20 S1 O3 -178.2(8) . . . . ?
F4 C20 S1 O3 -58.8(8) . . . . ?
F5 C20 S1 O3 62.9(7) . . . . ?
F6 C20 S1 O4 -60.3(8) . . . . ?
F4 C20 S1 O4 59.1(8) . . . . ?
F5 C20 S1 O4 -179.2(7) . . . . ?
Ag1 O6 S2 O7 -103(8) 2_665 . . . ?
Ag1 O6 S2 O5 122(7) 2_665 . . . ?
Ag1 O6 S2 C19 9(8) 2_665 . . . ?
Ag1 O7 S2 O6 -3.1(5) . . . . ?
Ag2 O7 S2 O6 -124.0(5) . . . . ?
Ag1 O7 S2 O5 132.3(3) . . . . ?
Ag2 O7 S2 O5 11.5(6) . . . . ?
Ag1 O7 S2 C19 -115.1(4) . . . . ?
Ag2 O7 S2 C19 124.0(5) . . . . ?
F3 C19 S2 O6 62.1(9) . . . . ?
F1 C19 S2 O6 -62.2(8) . . . . ?
F2 C19 S2 O6 -179.2(7) . . . . ?
F3 C19 S2 O7 -178.3(7) . . . . ?
F1 C19 S2 O7 57.4(8) . . . . ?
F2 C19 S2 O7 -59.6(7) . . . . ?
F3 C19 S2 O5 -58.7(8) . . . . ?
F1 C19 S2 O5 177.0(7) . . . . ?
F2 C19 S2 O5 60.0(7) . . . . ?
